data_2215612
loop_
_publ_author_name
'Moratti, Stephen C.'
'Simpson, Jim'
'Tierney, Steven M.'

_publ_section_title
;
 2,6-Bis[2-(4-benzyloxyphenyl)ethyl]biphenyl
;
_journal_coeditor_code NG2317
_journal_issue 10
_journal_name_full 'Acta Crystallographica Section E'
_journal_page_first o3954
_journal_page_last o3954
_journal_paper_doi 10.1107/S1600536807042304
_journal_volume 63
_journal_year 2007
_chemical_formula_iupac 'C42 H38 O2'
_chemical_formula_moiety 'C42 H38 O2'
_chemical_formula_sum 'C42 H38 O2'
_chemical_formula_weight 574.72
_chemical_name_systematic
;
2,6-Bis[2-(4-benzyloxyphenyl)ethyl]biphenyl
;
_space_group_IT_number 2
_symmetry_cell_setting triclinic
_symmetry_space_group_name_Hall '-P 1'
_symmetry_space_group_name_H-M 'P -1'
_atom_sites_solution_hydrogens geom
_atom_sites_solution_primary direct
_atom_sites_solution_secondary difmap
_cell_angle_alpha 100.213(2)
_cell_angle_beta 98.218(2)
_cell_angle_gamma 98.642(2)
_cell_formula_units_Z 2
_cell_length_a 10.0431(3)
_cell_length_b 10.2145(3)
_cell_length_c 16.4136(5)
_cell_measurement_reflns_used 12508
_cell_measurement_temperature 180(2)
_cell_measurement_theta_max 27.48
_cell_measurement_theta_min 1.00
_cell_volume 1613.22(9)
_computing_cell_refinement 'SCALEPACK (Otwinowski & Minor, 1997)'
_computing_data_collection 'COLLECT (Nonius, 1998)'
_computing_data_reduction
;
SCALEPACK and DENZO (Otwinowski & Minor, 1997)
;
_computing_molecular_graphics 'ORTEP-3 (Farrugia, 1997)'
_computing_publication_material
;
SHELXL97 (Sheldrick, 1997), enCIFer (Allen <i>et al.</i>,  2004)
and
PLATON (Spek, 2003)
;
_computing_structure_refinement 'SHELXL97 (Sheldrick 1997)'
_computing_structure_solution 'SHELXS97 (Sheldrick 1997)'
_diffrn_ambient_temperature 180(2)
_diffrn_measured_fraction_theta_full 0.988
_diffrn_measured_fraction_theta_max 0.988
_diffrn_measurement_device_type 'Nonius KappaCCD'
_diffrn_measurement_method 'Thin-slice \w and \f scans'
_diffrn_radiation_monochromator graphite
_diffrn_radiation_source 'fine-focus sealed tube'
_diffrn_radiation_type MoK\a
_diffrn_radiation_wavelength 0.71073
_diffrn_reflns_av_R_equivalents 0.0446
_diffrn_reflns_av_sigmaI/netI 0.0552
_diffrn_reflns_limit_h_max 12
_diffrn_reflns_limit_h_min -13
_diffrn_reflns_limit_k_max 13
_diffrn_reflns_limit_k_min -13
_diffrn_reflns_limit_l_max 21
_diffrn_reflns_limit_l_min -20
_diffrn_reflns_number 22105
_diffrn_reflns_theta_full 27.54
_diffrn_reflns_theta_max 27.54
_diffrn_reflns_theta_min 3.56
_diffrn_standards_number 0
_exptl_absorpt_coefficient_mu 0.071
_exptl_absorpt_correction_T_max 0.980
_exptl_absorpt_correction_T_min 0.971
_exptl_absorpt_correction_type multi-scan
_exptl_absorpt_process_details '(SORTAV; Blessing, 1995)'
_exptl_crystal_colour colourless
_exptl_crystal_density_diffrn 1.183
_exptl_crystal_density_method 'not measured'
_exptl_crystal_description plate
_exptl_crystal_F_000 612
_exptl_crystal_size_max 0.30
_exptl_crystal_size_mid 0.18
_exptl_crystal_size_min 0.05
_refine_diff_density_max 0.730
_refine_diff_density_min -0.439
_refine_ls_extinction_method none
_refine_ls_goodness_of_fit_ref 1.024
_refine_ls_hydrogen_treatment constr
_refine_ls_matrix_type full
_refine_ls_number_parameters 397
_refine_ls_number_reflns 7345
_refine_ls_number_restraints 0
_refine_ls_restrained_S_all 1.024
_refine_ls_R_factor_all 0.1000
_refine_ls_R_factor_gt 0.0662
_refine_ls_shift/su_max 0.005
_refine_ls_shift/su_mean 0.001
_refine_ls_structure_factor_coef Fsqd
_refine_ls_weighting_details 'calc w=1/[\s^2^(Fo^2^)+(0.0633P)^2^+0.8567P] where P=(Fo^2^+2Fc^2^)/3'
_refine_ls_weighting_scheme calc
_refine_ls_wR_factor_gt 0.1516
_refine_ls_wR_factor_ref 0.1693
_reflns_number_gt 5114
_reflns_number_total 7345
_reflns_threshold_expression I>2\s(I)
_cod_data_source_file ng2317.cif
_cod_data_source_block I
_cod_original_cell_volume 1613.22(8)
_cod_database_code 2215612
_cod_database_fobs_code 2215612

loop_
_symmetry_equiv_pos_as_xyz
'x, y, z'
'-x, -y, -z'

loop_
_atom_site_type_symbol
_atom_site_label
_atom_site_fract_x
_atom_site_fract_y
_atom_site_fract_z
_atom_site_U_iso_or_equiv
_atom_site_adp_type
_atom_site_calc_flag
_atom_site_refinement_flags
_atom_site_occupancy
C C1 1.0625(3) 0.8508(2) -0.04760(14) 0.0504(6) Uani d . 1
C C2 0.9489(2) 0.8225(2) -0.11049(17) 0.0565(6) Uani d . 1
H H2A 0.8618 0.7890 -0.0985 0.068 Uiso calc R 1
C C3 0.9602(3) 0.8420(2) -0.19012(16) 0.0593(7) Uani d . 1
H H3A 0.8811 0.8228 -0.2326 0.071 Uiso calc R 1
C C4 1.0842(3) 0.8888(3) -0.20805(16) 0.0618(7) Uani d . 1
H H4A 1.0918 0.9019 -0.2632 0.074 Uiso calc R 1
C C5 1.1969(3) 0.9168(3) -0.1476(2) 0.0681(8) Uani d . 1
H H5A 1.2834 0.9494 -0.1606 0.082 Uiso calc R 1
C C6 1.1873(3) 0.8983(3) -0.06724(17) 0.0610(7) Uani d . 1
H H6A 1.2671 0.9183 -0.0252 0.073 Uiso calc R 1
C C7 1.0563(3) 0.8383(3) 0.04239(17) 0.0665(7) Uani d . 1
H H7A 1.1471 0.8740 0.0781 0.080 Uiso calc R 1
H H7B 0.9896 0.8912 0.0645 0.080 Uiso calc R 1
O O8 1.0169(2) 0.70361(19) 0.04364(12) 0.0808(6) Uani d . 1
C C9 0.9942(3) 0.6682(3) 0.11879(15) 0.0539(6) Uani d . 1
C C10 1.0227(2) 0.7547(2) 0.19627(16) 0.0537(6) Uani d . 1
H H10A 1.0600 0.8475 0.2014 0.064 Uiso calc R 1
C C11 0.9958(2) 0.7036(2) 0.26760(14) 0.0468(5) Uani d . 1
H H11A 1.0156 0.7627 0.3212 0.056 Uiso calc R 1
C C12 0.94126(19) 0.5692(2) 0.26109(12) 0.0374(4) Uani d . 1
C C13 0.9127(3) 0.4867(2) 0.18170(14) 0.0516(6) Uani d . 1
H H13A 0.8740 0.3940 0.1757 0.062 Uiso calc R 1
C C14 0.9387(3) 0.5350(3) 0.11136(16) 0.0634(7) Uani d . 1
H H14A 0.9182 0.4760 0.0578 0.076 Uiso calc R 1
C C15 0.91479(19) 0.5109(2) 0.33682(13) 0.0399(5) Uani d . 1
H H15A 0.9742 0.5691 0.3876 0.048 Uiso calc R 1
H H15B 0.9404 0.4202 0.3304 0.048 Uiso calc R 1
C C16 0.76568(18) 0.49849(19) 0.34982(11) 0.0323(4) Uani d . 1
H H16A 0.7423 0.5899 0.3622 0.039 Uiso calc R 1
H H16B 0.7049 0.4472 0.2974 0.039 Uiso calc R 1
C C17 0.74155(16) 0.42761(18) 0.42112(11) 0.0285(4) Uani d . 1
C C18 0.74898(16) 0.49903(17) 0.50373(11) 0.0270(4) Uani d . 1
C C19 0.73258(17) 0.42965(18) 0.56915(11) 0.0287(4) Uani d . 1
C C20 0.70909(18) 0.28851(19) 0.55089(12) 0.0337(4) Uani d . 1
H H20A 0.6985 0.2405 0.5948 0.040 Uiso calc R 1
C C21 0.70094(19) 0.21757(19) 0.46983(12) 0.0359(4) Uani d . 1
H H21A 0.6846 0.1215 0.4583 0.043 Uiso calc R 1
C C22 0.71646(18) 0.28627(19) 0.40563(12) 0.0335(4) Uani d . 1
H H22A 0.7100 0.2368 0.3500 0.040 Uiso calc R 1
C C23 0.77486(18) 0.65079(17) 0.52238(10) 0.0286(4) Uani d . 1
C C24 0.90739(19) 0.72428(19) 0.53862(12) 0.0355(4) Uani d . 1
H H24A 0.9825 0.6779 0.5369 0.043 Uiso calc R 1
C C25 0.9312(2) 0.8645(2) 0.55727(13) 0.0440(5) Uani d . 1
H H25A 1.0223 0.9135 0.5687 0.053 Uiso calc R 1
C C26 0.8231(2) 0.9328(2) 0.55932(13) 0.0481(5) Uani d . 1
H H26A 0.8394 1.0289 0.5723 0.058 Uiso calc R 1
C C27 0.6912(2) 0.8613(2) 0.54248(13) 0.0449(5) Uani d . 1
H H27A 0.6166 0.9084 0.5435 0.054 Uiso calc R 1
C C28 0.6665(2) 0.7211(2) 0.52408(12) 0.0368(4) Uani d . 1
H H28A 0.5751 0.6728 0.5126 0.044 Uiso calc R 1
C C29 0.73770(18) 0.50279(19) 0.65846(11) 0.0323(4) Uani d . 1
H H29A 0.7910 0.5953 0.6668 0.039 Uiso calc R 1
H H29B 0.7857 0.4549 0.6977 0.039 Uiso calc R 1
C C30 0.5957(2) 0.5116(2) 0.67939(12) 0.0417(5) Uani d . 1
H H30A 0.5488 0.5614 0.6409 0.050 Uiso calc R 1
H H30B 0.5418 0.4190 0.6694 0.050 Uiso calc R 1
C C31 0.59842(19) 0.5813(2) 0.76926(12) 0.0386(4) Uani d . 1
C C32 0.5546(2) 0.7035(2) 0.78777(13) 0.0449(5) Uani d . 1
H H32A 0.5268 0.7472 0.7433 0.054 Uiso calc R 1
C C33 0.5504(2) 0.7636(2) 0.86958(13) 0.0477(5) Uani d . 1
H H33A 0.5187 0.8470 0.8807 0.057 Uiso calc R 1
C C34 0.5919(2) 0.7027(2) 0.93522(13) 0.0423(5) Uani d . 1
C C35 0.6418(2) 0.5836(2) 0.91888(14) 0.0489(5) Uani d . 1
H H35A 0.6744 0.5428 0.9637 0.059 Uiso calc R 1
C C36 0.6437(2) 0.5239(2) 0.83581(14) 0.0461(5) Uani d . 1
H H36A 0.6770 0.4414 0.8247 0.055 Uiso calc R 1
O O37 0.57941(18) 0.76905(16) 1.01376(9) 0.0546(4) Uani d . 1
C C38 0.6185(2) 0.7105(2) 1.08315(13) 0.0486(5) Uani d . 1
H H38A 0.7189 0.7159 1.0935 0.058 Uiso calc R 1
H H38B 0.5746 0.6140 1.0714 0.058 Uiso calc R 1
C C39 0.5748(2) 0.7855(2) 1.15913(13) 0.0405(5) Uani d . 1
C C40 0.4617(3) 0.8461(3) 1.15324(16) 0.0568(6) Uani d . 1
H H40A 0.4097 0.8432 1.0996 0.068 Uiso calc R 1
C C41 0.4231(3) 0.9115(3) 1.22520(19) 0.0696(8) Uani d . 1
H H41A 0.3447 0.9534 1.2210 0.084 Uiso calc R 1
C C42 0.4987(3) 0.9157(3) 1.30297(18) 0.0741(8) Uani d . 1
H H42A 0.4726 0.9604 1.3525 0.089 Uiso calc R 1
C C43 0.6112(3) 0.8553(3) 1.30865(16) 0.0708(8) Uani d . 1
H H43A 0.6635 0.8583 1.3622 0.085 Uiso calc R 1
C C44 0.6488(3) 0.7907(2) 1.23758(14) 0.0535(6) Uani d . 1
H H44A 0.7271 0.7488 1.2423 0.064 Uiso calc R 1

loop_
_atom_site_aniso_label
_atom_site_aniso_U_11
_atom_site_aniso_U_22
_atom_site_aniso_U_33
_atom_site_aniso_U_12
_atom_site_aniso_U_13
_atom_site_aniso_U_23
C1 0.0693(15) 0.0448(12) 0.0490(13) 0.0197(11) 0.0214(11) 0.0242(10)
C2 0.0458(13) 0.0459(13) 0.0817(18) 0.0012(10) 0.0177(12) 0.0235(12)
C3 0.0687(16) 0.0458(13) 0.0548(15) 0.0080(12) -0.0095(12) 0.0059(11)
C4 0.092(2) 0.0542(15) 0.0516(14) 0.0225(14) 0.0245(14) 0.0269(12)
C5 0.0565(15) 0.0621(16) 0.098(2) 0.0035(12) 0.0314(15) 0.0411(15)
C6 0.0521(14) 0.0575(15) 0.0701(17) 0.0041(11) -0.0069(12) 0.0234(13)
C7 0.0829(19) 0.0562(15) 0.0645(16) 0.0079(14) 0.0212(14) 0.0207(13)
O8 0.1388(19) 0.0630(12) 0.0708(12) 0.0393(12) 0.0610(13) 0.0414(10)
C9 0.0708(16) 0.0608(15) 0.0518(14) 0.0327(12) 0.0333(12) 0.0330(12)
C10 0.0473(13) 0.0518(13) 0.0716(16) 0.0091(10) 0.0173(11) 0.0322(12)
C11 0.0405(11) 0.0545(13) 0.0476(12) 0.0068(10) 0.0092(9) 0.0163(10)
C12 0.0322(10) 0.0480(11) 0.0418(11) 0.0169(8) 0.0138(8) 0.0213(9)
C13 0.0767(16) 0.0423(12) 0.0493(13) 0.0229(11) 0.0294(12) 0.0198(10)
C14 0.110(2) 0.0508(14) 0.0480(13) 0.0344(14) 0.0382(14) 0.0226(11)
C15 0.0328(10) 0.0563(13) 0.0385(11) 0.0140(9) 0.0107(8) 0.0224(9)
C16 0.0294(9) 0.0399(10) 0.0297(9) 0.0095(8) 0.0054(7) 0.0098(8)
C17 0.0217(8) 0.0338(9) 0.0318(9) 0.0079(7) 0.0051(7) 0.0088(7)
C18 0.0208(8) 0.0294(9) 0.0317(9) 0.0052(7) 0.0044(7) 0.0084(7)
C19 0.0220(8) 0.0338(9) 0.0317(9) 0.0055(7) 0.0049(7) 0.0097(7)
C20 0.0313(9) 0.0340(10) 0.0387(10) 0.0050(8) 0.0075(8) 0.0147(8)
C21 0.0345(10) 0.0277(9) 0.0451(11) 0.0053(8) 0.0042(8) 0.0083(8)
C22 0.0313(9) 0.0349(10) 0.0329(9) 0.0074(8) 0.0048(7) 0.0024(8)
C23 0.0316(9) 0.0305(9) 0.0249(8) 0.0062(7) 0.0046(7) 0.0082(7)
C24 0.0336(10) 0.0355(10) 0.0386(10) 0.0047(8) 0.0044(8) 0.0138(8)
C25 0.0468(12) 0.0362(11) 0.0445(12) -0.0030(9) -0.0012(9) 0.0128(9)
C26 0.0694(15) 0.0280(10) 0.0433(12) 0.0065(10) 0.0016(11) 0.0066(9)
C27 0.0549(13) 0.0388(11) 0.0450(12) 0.0197(10) 0.0102(10) 0.0086(9)
C28 0.0352(10) 0.0382(11) 0.0394(10) 0.0111(8) 0.0088(8) 0.0085(8)
C29 0.0296(9) 0.0377(10) 0.0304(9) 0.0041(8) 0.0055(7) 0.0105(8)
C30 0.0323(10) 0.0532(13) 0.0378(11) 0.0060(9) 0.0075(8) 0.0044(9)
C31 0.0298(10) 0.0466(11) 0.0383(11) 0.0021(8) 0.0090(8) 0.0074(9)
C32 0.0419(11) 0.0568(13) 0.0374(11) 0.0141(10) 0.0052(9) 0.0100(10)
C33 0.0524(13) 0.0510(13) 0.0414(12) 0.0172(10) 0.0088(10) 0.0064(10)
C34 0.0450(12) 0.0455(12) 0.0365(11) 0.0059(9) 0.0148(9) 0.0040(9)
C35 0.0620(14) 0.0513(13) 0.0409(12) 0.0156(11) 0.0190(10) 0.0167(10)
C36 0.0543(13) 0.0420(12) 0.0476(12) 0.0129(10) 0.0211(10) 0.0108(10)
O37 0.0773(11) 0.0561(10) 0.0343(8) 0.0223(8) 0.0144(7) 0.0073(7)
C38 0.0509(13) 0.0589(14) 0.0421(12) 0.0187(11) 0.0142(10) 0.0139(10)
C39 0.0440(11) 0.0396(11) 0.0388(11) 0.0039(9) 0.0134(9) 0.0088(9)
C40 0.0518(14) 0.0674(16) 0.0504(14) 0.0153(12) 0.0079(11) 0.0069(12)
C41 0.0597(16) 0.0670(17) 0.084(2) 0.0177(13) 0.0278(15) 0.0017(15)
C42 0.095(2) 0.0669(18) 0.0559(16) 0.0004(16) 0.0405(16) -0.0080(13)
C43 0.097(2) 0.0713(18) 0.0383(13) 0.0064(16) 0.0100(14) 0.0059(12)
C44 0.0592(14) 0.0558(14) 0.0474(13) 0.0101(11) 0.0089(11) 0.0163(11)

loop_
_atom_type_symbol
_atom_type_description
_atom_type_scat_dispersion_real
_atom_type_scat_dispersion_imag
_atom_type_scat_source
C C 0.0033 0.0016 'International Tables Vol C Tables 4.2.6.8 and 6.1.1.4'
H H 0.0000 0.0000 'International Tables Vol C Tables 4.2.6.8 and 6.1.1.4'
O O 0.0106 0.0060 'International Tables Vol C Tables 4.2.6.8 and 6.1.1.4'

loop_
_geom_angle_atom_site_label_1
_geom_angle_atom_site_label_2
_geom_angle_atom_site_label_3
_geom_angle
C6 C1 C2 118.1(2)
C6 C1 C7 118.3(2)
C2 C1 C7 123.6(2)
C3 C2 C1 120.8(2)
C3 C2 H2A 119.6
C1 C2 H2A 119.6
C4 C3 C2 120.1(2)
C4 C3 H3A 120.0
C2 C3 H3A 120.0
C5 C4 C3 120.1(2)
C5 C4 H4A 119.9
C3 C4 H4A 119.9
C4 C5 C6 120.5(2)
C4 C5 H5A 119.7
C6 C5 H5A 119.7
C1 C6 C5 120.3(2)
C1 C6 H6A 119.8
C5 C6 H6A 119.8
O8 C7 C1 108.3(2)
O8 C7 H7A 110.0
C1 C7 H7A 110.0
O8 C7 H7B 110.0
C1 C7 H7B 110.0
H7A C7 H7B 108.4
C7 O8 C9 118.7(2)
C14 C9 C10 120.3(2)
C14 C9 O8 114.2(2)
C10 C9 O8 125.5(2)
C9 C10 C11 119.1(2)
C9 C10 H10A 120.4
C11 C10 H10A 120.4
C12 C11 C10 121.1(2)
C12 C11 H11A 119.4
C10 C11 H11A 119.4
C11 C12 C13 117.58(19)
C11 C12 C15 122.25(19)
C13 C12 C15 120.16(19)
C14 C13 C12 122.0(2)
C14 C13 H13A 119.0
C12 C13 H13A 119.0
C9 C14 C13 119.8(2)
C9 C14 H14A 120.1
C13 C14 H14A 120.1
C12 C15 C16 113.56(15)
C12 C15 H15A 108.9
C16 C15 H15A 108.9
C12 C15 H15B 108.9
C16 C15 H15B 108.9
H15A C15 H15B 107.7
C17 C16 C15 111.51(14)
C17 C16 H16A 109.3
C15 C16 H16A 109.3
C17 C16 H16B 109.3
C15 C16 H16B 109.3
H16A C16 H16B 108.0
C22 C17 C18 118.59(16)
C22 C17 C16 119.16(16)
C18 C17 C16 122.20(16)
C19 C18 C17 120.59(16)
C19 C18 C23 119.48(15)
C17 C18 C23 119.92(15)
C20 C19 C18 118.82(16)
C20 C19 C29 119.04(16)
C18 C19 C29 122.13(16)
C21 C20 C19 120.95(17)
C21 C20 H20A 119.5
C19 C20 H20A 119.5
C22 C21 C20 120.01(17)
C22 C21 H21A 120.0
C20 C21 H21A 120.0
C21 C22 C17 121.04(17)
C21 C22 H22A 119.5
C17 C22 H22A 119.5
C24 C23 C28 118.52(17)
C24 C23 C18 120.83(16)
C28 C23 C18 120.64(16)
C25 C24 C23 120.76(18)
C25 C24 H24A 119.6
C23 C24 H24A 119.6
C26 C25 C24 120.11(19)
C26 C25 H25A 119.9
C24 C25 H25A 119.9
C27 C26 C25 119.73(19)
C27 C26 H26A 120.1
C25 C26 H26A 120.1
C26 C27 C28 120.54(19)
C26 C27 H27A 119.7
C28 C27 H27A 119.7
C27 C28 C23 120.33(19)
C27 C28 H28A 119.8
C23 C28 H28A 119.8
C19 C29 C30 112.53(15)
C19 C29 H29A 109.1
C30 C29 H29A 109.1
C19 C29 H29B 109.1
C30 C29 H29B 109.1
H29A C29 H29B 107.8
C31 C30 C29 113.37(16)
C31 C30 H30A 108.9
C29 C30 H30A 108.9
C31 C30 H30B 108.9
C29 C30 H30B 108.9
H30A C30 H30B 107.7
C36 C31 C32 117.61(19)
C36 C31 C30 120.93(19)
C32 C31 C30 121.46(19)
C33 C32 C31 121.4(2)
C33 C32 H32A 119.3
C31 C32 H32A 119.3
C34 C33 C32 120.2(2)
C34 C33 H33A 119.9
C32 C33 H33A 119.9
O37 C34 C35 125.08(19)
O37 C34 C33 115.36(19)
C35 C34 C33 119.56(19)
C34 C35 C36 119.3(2)
C34 C35 H35A 120.4
C36 C35 H35A 120.4
C31 C36 C35 121.8(2)
C31 C36 H36A 119.1
C35 C36 H36A 119.1
C34 O37 C38 117.91(17)
O37 C38 C39 108.87(17)
O37 C38 H38A 109.9
C39 C38 H38A 109.9
O37 C38 H38B 109.9
C39 C38 H38B 109.9
H38A C38 H38B 108.3
C40 C39 C44 119.0(2)
C40 C39 C38 122.1(2)
C44 C39 C38 118.9(2)
C39 C40 C41 120.2(2)
C39 C40 H40A 119.9
C41 C40 H40A 119.9
C42 C41 C40 119.8(3)
C42 C41 H41A 120.1
C40 C41 H41A 120.1
C43 C42 C41 119.8(2)
C43 C42 H42A 120.1
C41 C42 H42A 120.1
C42 C43 C44 120.2(3)
C42 C43 H43A 119.9
C44 C43 H43A 119.9
C43 C44 C39 120.9(2)
C43 C44 H44A 119.5
C39 C44 H44A 119.5

loop_
_geom_bond_atom_site_label_1
_geom_bond_atom_site_label_2
_geom_bond_distance
C1 C6 1.377(3)
C1 C2 1.382(3)
C1 C7 1.514(3)
C2 C3 1.375(4)
C2 H2A 0.9500
C3 C4 1.357(4)
C3 H3A 0.9500
C4 C5 1.352(4)
C4 H4A 0.9500
C5 C6 1.380(4)
C5 H5A 0.9500
C6 H6A 0.9500
C7 O8 1.378(3)
C7 H7A 0.9900
C7 H7B 0.9900
O8 C9 1.385(3)
C9 C14 1.368(4)
C9 C10 1.379(3)
C10 C11 1.407(3)
C10 H10A 0.9500
C11 C12 1.379(3)
C11 H11A 0.9500
C12 C13 1.386(3)
C12 C15 1.510(3)
C13 C14 1.376(3)
C13 H13A 0.9500
C14 H14A 0.9500
C15 C16 1.532(3)
C15 H15A 0.9900
C15 H15B 0.9900
C16 C17 1.510(2)
C16 H16A 0.9900
C16 H16B 0.9900
C17 C22 1.398(2)
C17 C18 1.407(2)
C18 C19 1.403(2)
C18 C23 1.501(2)
C19 C20 1.396(2)
C19 C29 1.513(2)
C20 C21 1.382(3)
C20 H20A 0.9500
C21 C22 1.380(3)
C21 H21A 0.9500
C22 H22A 0.9500
C23 C24 1.390(3)
C23 C28 1.392(2)
C24 C25 1.387(3)
C24 H24A 0.9500
C25 C26 1.378(3)
C25 H25A 0.9500
C26 C27 1.377(3)
C26 H26A 0.9500
C27 C28 1.386(3)
C27 H27A 0.9500
C28 H28A 0.9500
C29 C30 1.525(3)
C29 H29A 0.9900
C29 H29B 0.9900
C30 C31 1.515(3)
C30 H30A 0.9900
C30 H30B 0.9900
C31 C36 1.382(3)
C31 C32 1.384(3)
C32 C33 1.383(3)
C32 H32A 0.9500
C33 C34 1.381(3)
C33 H33A 0.9500
C34 O37 1.378(2)
C34 C35 1.381(3)
C35 C36 1.396(3)
C35 H35A 0.9500
C36 H36A 0.9500
O37 C38 1.412(3)
C38 C39 1.501(3)
C38 H38A 0.9900
C38 H38B 0.9900
C39 C40 1.373(3)
C39 C44 1.380(3)
C40 C41 1.386(4)
C40 H40A 0.9500
C41 C42 1.379(4)
C41 H41A 0.9500
C42 C43 1.366(4)
C42 H42A 0.9500
C43 C44 1.367(4)
C43 H43A 0.9500
C44 H44A 0.9500

loop_
_geom_hbond_atom_site_label_D
_geom_hbond_atom_site_label_H
_geom_hbond_atom_site_label_A
_geom_hbond_site_symmetry_A
_geom_hbond_distance_DH
_geom_hbond_distance_HA
_geom_hbond_distance_DA
_geom_hbond_angle_DHA
C14 H14A O8 2_765 0.95 2.48 3.326(4) 148.5
C2 H2A Cg5 1_556 0.95 2.78 3.644(2) 152
C7 H7B Cg1 2_557 0.99 2.68 3.575(3) 150
C13 H13A Cg1 2_567 0.95 2.82 3.620(2) 143
C28 H28A Cg3 2_666 0.95 2.98 3.865(2) 155

loop_
_geom_torsion_atom_site_label_1
_geom_torsion_atom_site_label_2
_geom_torsion_atom_site_label_3
_geom_torsion_atom_site_label_4
_geom_torsion
C6 C1 C2 C3 -0.4(4)
C7 C1 C2 C3 176.8(2)
C1 C2 C3 C4 0.5(4)
C2 C3 C4 C5 -0.2(4)
C3 C4 C5 C6 0.0(4)
C2 C1 C6 C5 0.2(4)
C7 C1 C6 C5 -177.2(2)
C4 C5 C6 C1 0.1(4)
C6 C1 C7 O8 -116.2(3)
C2 C1 C7 O8 66.5(3)
C1 C7 O8 C9 -175.3(2)
C7 O8 C9 C14 171.9(2)
C7 O8 C9 C10 -8.0(4)
C14 C9 C10 C11 1.0(4)
O8 C9 C10 C11 -179.1(2)
C9 C10 C11 C12 -0.3(3)
C10 C11 C12 C13 -0.6(3)
C10 C11 C12 C15 178.38(19)
C11 C12 C13 C14 0.8(3)
C15 C12 C13 C14 -178.2(2)
C10 C9 C14 C13 -0.8(4)
O8 C9 C14 C13 179.3(2)
C12 C13 C14 C9 -0.1(4)
C11 C12 C15 C16 98.6(2)
C13 C12 C15 C16 -82.4(2)
C12 C15 C16 C17 174.56(17)
C15 C16 C17 C22 -83.3(2)
C15 C16 C17 C18 94.1(2)
C22 C17 C18 C19 0.5(2)
C16 C17 C18 C19 -176.86(15)
C22 C17 C18 C23 -179.60(15)
C16 C17 C18 C23 3.1(2)
C17 C18 C19 C20 0.2(2)
C23 C18 C19 C20 -179.76(15)
C17 C18 C19 C29 -179.03(15)
C23 C18 C19 C29 1.1(2)
C18 C19 C20 C21 -0.5(3)
C29 C19 C20 C21 178.72(16)
C19 C20 C21 C22 0.2(3)
C20 C21 C22 C17 0.5(3)
C18 C17 C22 C21 -0.8(3)
C16 C17 C22 C21 176.61(16)
C19 C18 C23 C24 94.7(2)
C17 C18 C23 C24 -85.2(2)
C19 C18 C23 C28 -85.1(2)
C17 C18 C23 C28 95.0(2)
C28 C23 C24 C25 0.9(3)
C18 C23 C24 C25 -178.87(17)
C23 C24 C25 C26 -0.5(3)
C24 C25 C26 C27 -0.2(3)
C25 C26 C27 C28 0.5(3)
C26 C27 C28 C23 0.0(3)
C24 C23 C28 C27 -0.7(3)
C18 C23 C28 C27 179.12(17)
C20 C19 C29 C30 -82.1(2)
C18 C19 C29 C30 97.1(2)
C19 C29 C30 C31 178.50(17)
C29 C30 C31 C36 -66.3(3)
C29 C30 C31 C32 114.4(2)
C36 C31 C32 C33 -2.8(3)
C30 C31 C32 C33 176.6(2)
C31 C32 C33 C34 0.8(3)
C32 C33 C34 O37 -178.05(19)
C32 C33 C34 C35 2.0(3)
O37 C34 C35 C36 177.3(2)
C33 C34 C35 C36 -2.7(3)
C32 C31 C36 C35 2.0(3)
C30 C31 C36 C35 -177.3(2)
C34 C35 C36 C31 0.7(3)
C35 C34 O37 C38 -0.9(3)
C33 C34 O37 C38 179.1(2)
C34 O37 C38 C39 -170.58(18)
O37 C38 C39 C40 30.2(3)
O37 C38 C39 C44 -151.5(2)
C44 C39 C40 C41 0.1(4)
C38 C39 C40 C41 178.4(2)
C39 C40 C41 C42 0.0(4)
C40 C41 C42 C43 0.0(4)
C41 C42 C43 C44 -0.1(4)
C42 C43 C44 C39 0.2(4)
C40 C39 C44 C43 -0.2(4)
C38 C39 C44 C43 -178.6(2)

loop_
_cod_related_entry_id
_cod_related_entry_database
_cod_related_entry_code
1 ChemSpider 21123289
